data_7203108
loop_
_publ_author_name
'Zvicka Deutsch'
'Janice M. Rubin-Preminger'
'Joel Bernstein'
'James Y. Becker'

_publ_section_title
;
 Three crystal forms of
 tetrakis(\m<small><sub>2</sub></small>-2-nitrobenzoato-<i>O</i>,<i>O</i>&#x2032;)-diaqua-di-copper(<small>II</small>)
;
_journal_name_full CrystEngComm
_journal_page_first 41
_journal_page_last 50
_journal_paper_doi 10.1039/b511326a
_journal_year 2006
_chemical_formula_moiety Cu2(2-NO2C6H4COO)4(H2O)2
_chemical_formula_sum 'C28 H20 Cu2 N4 O18'
_chemical_formula_weight 827.56
_chemical_melting_point 'dehydration at 423K'
_chemical_name_common Tetrakis(?2-2-nitrobenzoato-O,O?)-diaqua-di-copper(ii)
_chemical_name_systematic Tetrakis(?2-2-nitrobenzoato-O,O?)-diaqua-di-copper(ii)
_space_group_IT_number 14
_symmetry_cell_setting monoclinic
_symmetry_Int_Tables_number 14
_symmetry_space_group_name_Hall '-P 2yn'
_symmetry_space_group_name_H-M 'P 1 21/n 1'
_atom_sites_solution_hydrogens geom
_atom_sites_solution_primary direct
_atom_sites_solution_secondary difmap
_audit_creation_method SHELXL-97
_cell_angle_alpha 90.00
_cell_angle_beta 97.101(5)
_cell_angle_gamma 90.00
_cell_formula_units_Z 2
_cell_length_a 7.534(2)
_cell_length_b 13.411(4)
_cell_length_c 15.404(4)
_cell_measurement_reflns_used 3725
_cell_measurement_temperature 295(2)
_cell_volume 1544.5(7)
_computing_structure_refinement 'SHELXL-97 (Sheldrick, 1997)'
_computing_structure_solution 'SHELXS-97 (Sheldrick, 1990)'
_diffrn_ambient_temperature 295(2)
_diffrn_measured_fraction_theta_full 0.972
_diffrn_measured_fraction_theta_max 0.972
_diffrn_measurement_device_type 'Bruker SMART 1000K CCD detector'
_diffrn_measurement_method 'Mo K? radiation with a graphite monochromator at 15 sec'
_diffrn_radiation_monochromator graphite
_diffrn_radiation_probe x-ray
_diffrn_radiation_type MoK\\a
_diffrn_radiation_wavelength 0.71073
_diffrn_reflns_av_R_equivalents 0.0397
_diffrn_reflns_av_sigmaI/netI 0.0351
_diffrn_reflns_limit_h_max 8
_diffrn_reflns_limit_h_min -10
_diffrn_reflns_limit_k_max 17
_diffrn_reflns_limit_k_min -17
_diffrn_reflns_limit_l_max 19
_diffrn_reflns_limit_l_min -20
_diffrn_reflns_number 9511
_diffrn_reflns_theta_full 28.31
_diffrn_reflns_theta_max 28.31
_diffrn_reflns_theta_min 5.77
_diffrn_source 'fine-focus sealed tube'
_exptl_absorpt_coefficient_mu 1.471
_exptl_crystal_colour 'emerald green'
_exptl_crystal_density_diffrn 1.780
_exptl_crystal_density_method 'not measured'
_exptl_crystal_description prism
_exptl_crystal_F_000 836
_exptl_crystal_recrystallization_method 'from water at ambient conditions'
_exptl_crystal_size_max 0.77
_exptl_crystal_size_mid 0.58
_exptl_crystal_size_min 0.47
_refine_diff_density_max 0.408
_refine_diff_density_min -0.508
_refine_diff_density_rms 0.071
_refine_ls_extinction_method none
_refine_ls_goodness_of_fit_ref 1.037
_refine_ls_hydrogen_treatment mixed
_refine_ls_matrix_type full
_refine_ls_number_parameters 275
_refine_ls_number_reflns 3725
_refine_ls_number_restraints 0
_refine_ls_restrained_S_all 1.037
_refine_ls_R_factor_all 0.0409
_refine_ls_R_factor_gt 0.0316
_refine_ls_shift/su_max 0.001
_refine_ls_shift/su_mean 0.000
_refine_ls_structure_factor_coef Fsqd
_refine_ls_weighting_details 'calc w=1/[\\s^2^(Fo^2^)+(0.0540P)^2^+0.0000P] where P=(Fo^2^+2Fc^2^)/3'
_refine_ls_weighting_scheme calc
_refine_ls_wR_factor_gt 0.0794
_refine_ls_wR_factor_ref 0.0873
_reflns_number_gt 3043
_reflns_number_total 3725
_reflns_threshold_expression >2sigma(I)
_cod_data_source_file b511326a.txt
_cod_data_source_block form1
_cod_original_sg_symbol_H-M 'P 21/n'
_cod_database_code 7203108

loop_
_symmetry_equiv_pos_as_xyz
'x, y, z'
'-x+1/2, y+1/2, -z+1/2'
'-x, -y, -z'
'x-1/2, -y-1/2, z-1/2'

loop_
_atom_site_label
_atom_site_type_symbol
_atom_site_fract_x
_atom_site_fract_y
_atom_site_fract_z
_atom_site_U_iso_or_equiv
_atom_site_adp_type
_atom_site_occupancy
_atom_site_symmetry_multiplicity
_atom_site_calc_flag
_atom_site_refinement_flags
_atom_site_disorder_assembly
_atom_site_disorder_group
O1 O -0.23331(17) 0.58617(10) 0.55684(10) 0.0314(3) Uani 1 1 d . . .
C1 C -0.1179(2) 0.65446(14) 0.56870(12) 0.0251(4) Uani 1 1 d . . .
C2 C -0.1772(2) 0.75299(14) 0.60134(14) 0.0283(4) Uani 1 1 d . . .
C3 C -0.2616(3) 0.81766(17) 0.53886(16) 0.0387(5) Uani 1 1 d . . .
C4 C -0.3122(3) 0.91194(19) 0.5636(2) 0.0506(7) Uani 1 1 d . . .
C5 C -0.2803(4) 0.94313(19) 0.6486(2) 0.0538(8) Uani 1 1 d . . .
C6 C -0.1995(3) 0.88040(19) 0.7115(2) 0.0471(6) Uani 1 1 d . . .
C7 C -0.1483(3) 0.78646(15) 0.68758(14) 0.0326(4) Uani 1 1 d . . .
N1 N -0.0662(3) 0.71975(17) 0.75587(13) 0.0415(4) Uani 1 1 d . . .
O2 O -0.0238(3) 0.63712(14) 0.73533(12) 0.0535(5) Uani 1 1 d . . .
O3 O -0.0447(3) 0.7496(2) 0.83098(14) 0.0794(7) Uani 1 1 d . . .
O4 O 0.03828(17) 0.65008(10) 0.54902(10) 0.0310(3) Uani 1 1 d . . .
O11 O 0.22574(19) 0.48121(12) 0.60946(9) 0.0343(3) Uani 1 1 d . . .
C11 C 0.1131(3) 0.43494(14) 0.64853(13) 0.0275(4) Uani 1 1 d . . .
C12 C 0.1761(3) 0.40109(15) 0.73966(13) 0.0301(4) Uani 1 1 d . . .
C13 C 0.2674(3) 0.4681(2) 0.79680(16) 0.0387(5) Uani 1 1 d . . .
C14 C 0.3108(3) 0.4439(2) 0.88425(16) 0.0490(6) Uani 1 1 d . . .
C15 C 0.2633(4) 0.3537(3) 0.91539(17) 0.0545(8) Uani 1 1 d . . .
C16 C 0.1742(3) 0.2849(2) 0.85983(17) 0.0477(6) Uani 1 1 d . . .
C17 C 0.1339(3) 0.30899(16) 0.77300(14) 0.0347(5) Uani 1 1 d . . .
N11 N 0.0544(3) 0.23028(14) 0.71406(15) 0.0441(5) Uani 1 1 d . . .
O12 O 0.1002(3) 0.22494(15) 0.64150(13) 0.0606(5) Uani 1 1 d . . .
O13 O -0.0480(3) 0.17156(15) 0.74247(17) 0.0716(6) Uani 1 1 d . . .
O14 O -0.04672(18) 0.41871(11) 0.62036(9) 0.0318(3) Uani 1 1 d . . .
Cu1 Cu 0.15744(3) 0.539782(16) 0.494929(14) 0.02180(9) Uani 1 1 d . . .
O6 O 0.4050(2) 0.61720(13) 0.48337(12) 0.0367(3) Uani 1 1 d . . .
H15 H -0.285(4) 0.795(2) 0.4776(19) 0.046(7) Uiso 1 1 d . . .
H10 H 0.291(4) 0.526(2) 0.7784(19) 0.046(8) Uiso 1 1 d . . .
H23 H 0.291(4) 0.342(2) 0.970(2) 0.058(8) Uiso 1 1 d . . .
H21 H 0.367(4) 0.491(2) 0.921(2) 0.050(8) Uiso 1 1 d . . .
H7A H 0.509(4) 0.604(2) 0.508(2) 0.056(8) Uiso 1 1 d . . .
H17 H -0.353(5) 0.957(3) 0.522(3) 0.070(10) Uiso 1 1 d . . .
H26 H -0.173(4) 0.895(2) 0.766(2) 0.055(9) Uiso 1 1 d . . .
H25 H -0.313(5) 1.001(3) 0.660(2) 0.079(11) Uiso 1 1 d . . .
H28 H 0.153(4) 0.221(3) 0.878(2) 0.066(9) Uiso 1 1 d . . .
H7B H 0.410(5) 0.652(3) 0.437(2) 0.073(10) Uiso 1 1 d . . .

loop_
_atom_site_aniso_label
_atom_site_aniso_U_11
_atom_site_aniso_U_22
_atom_site_aniso_U_33
_atom_site_aniso_U_23
_atom_site_aniso_U_13
_atom_site_aniso_U_12
O1 0.0221(7) 0.0260(7) 0.0467(8) -0.0056(6) 0.0065(6) -0.0006(5)
C1 0.0249(9) 0.0238(9) 0.0267(9) -0.0017(7) 0.0041(7) 0.0027(7)
C2 0.0238(9) 0.0231(9) 0.0397(11) -0.0016(8) 0.0109(7) 0.0006(7)
C3 0.0362(11) 0.0346(12) 0.0475(13) 0.0062(10) 0.0140(9) 0.0102(9)
C4 0.0454(14) 0.0339(13) 0.078(2) 0.0146(13) 0.0284(13) 0.0143(10)
C5 0.0516(15) 0.0242(12) 0.092(2) -0.0054(13) 0.0369(15) 0.0044(10)
C6 0.0458(14) 0.0373(13) 0.0629(17) -0.0195(12) 0.0251(12) -0.0045(10)
C7 0.0300(10) 0.0278(10) 0.0420(12) -0.0076(9) 0.0127(8) -0.0025(8)
N1 0.0383(10) 0.0498(12) 0.0372(10) -0.0082(9) 0.0072(8) 0.0006(8)
O2 0.0701(12) 0.0466(11) 0.0435(10) 0.0010(8) 0.0055(8) 0.0175(9)
O3 0.0978(17) 0.0969(18) 0.0397(11) -0.0227(11) -0.0064(10) 0.0239(14)
O4 0.0246(7) 0.0269(7) 0.0431(8) -0.0091(6) 0.0101(6) -0.0015(5)
O11 0.0320(7) 0.0399(8) 0.0312(7) 0.0086(6) 0.0046(6) -0.0010(6)
C11 0.0330(10) 0.0219(9) 0.0282(9) 0.0016(7) 0.0061(7) 0.0036(7)
C12 0.0296(10) 0.0330(11) 0.0284(10) 0.0061(8) 0.0062(7) 0.0080(8)
C13 0.0371(12) 0.0415(13) 0.0367(12) -0.0001(10) 0.0018(9) 0.0057(9)
C14 0.0399(13) 0.0717(19) 0.0337(12) -0.0073(12) -0.0027(10) 0.0156(12)
C15 0.0546(15) 0.081(2) 0.0283(12) 0.0137(13) 0.0071(11) 0.0320(14)
C16 0.0452(14) 0.0552(16) 0.0454(14) 0.0239(12) 0.0165(11) 0.0235(12)
C17 0.0359(11) 0.0335(11) 0.0365(11) 0.0092(9) 0.0125(8) 0.0129(9)
N11 0.0453(11) 0.0274(10) 0.0624(14) 0.0068(9) 0.0176(9) 0.0098(8)
O12 0.0828(14) 0.0460(11) 0.0570(12) -0.0074(9) 0.0247(10) -0.0023(10)
O13 0.0715(14) 0.0435(11) 0.1079(18) 0.0007(11) 0.0432(13) -0.0094(10)
O14 0.0287(7) 0.0356(8) 0.0307(7) 0.0071(6) 0.0029(5) -0.0011(6)
Cu1 0.01920(13) 0.02063(13) 0.02606(14) -0.00013(8) 0.00472(8) -0.00039(8)
O6 0.0241(8) 0.0433(9) 0.0429(9) 0.0063(7) 0.0044(6) -0.0084(7)

loop_
_atom_type_symbol
_atom_type_description
_atom_type_scat_dispersion_real
_atom_type_scat_dispersion_imag
_atom_type_scat_source
C C 0.0033 0.0016 'International Tables Vol C Tables 4.2.6.8 and 6.1.1.4'
H H 0.0000 0.0000 'International Tables Vol C Tables 4.2.6.8 and 6.1.1.4'
N N 0.0061 0.0033 'International Tables Vol C Tables 4.2.6.8 and 6.1.1.4'
O O 0.0106 0.0060 'International Tables Vol C Tables 4.2.6.8 and 6.1.1.4'
Cu Cu 0.3201 1.2651 'International Tables Vol C Tables 4.2.6.8 and 6.1.1.4'

loop_
_geom_angle_atom_site_label_1
_geom_angle_atom_site_label_2
_geom_angle_atom_site_label_3
_geom_angle
_geom_angle_site_symmetry_1
_geom_angle_site_symmetry_3
_geom_angle_publ_flag
O1 Cu1 Cu1 89.15(4) . 3_566 ?
O1 C1 C2 117.33(16) 3_566 . ?
C1 O1 Cu1 116.70(12) 3_566 . ?
C1 O4 Cu1 128.99(13) . . ?
C2 C7 N1 119.49(18) . . ?
C2 C3 H15 119.0(16) . . ?
C3 C2 C7 117.61(19) . . ?
C3 C2 C1 116.55(19) . . ?
C3 C4 H17 119(2) . . ?
C4 C3 C2 119.7(2) . . ?
C4 C3 H15 121.3(16) . . ?
C4 C5 H25 117(2) . . ?
C5 C4 C3 121.4(3) . . ?
C5 C4 H17 119(2) . . ?
C5 C6 C7 119.2(3) . . ?
C5 C6 H26 125(2) . . ?
C6 C5 C4 120.0(2) . . ?
C6 C5 H25 123(2) . . ?
C6 C7 C2 122.1(2) . . ?
C6 C7 N1 118.3(2) . . ?
C7 C6 H26 116(2) . . ?
C7 C2 C1 125.78(18) . . ?
O2 N1 O3 123.0(2) . . ?
O2 N1 C7 118.46(18) . . ?
O3 N1 C7 118.6(2) . . ?
O11 C11 C12 116.28(18) . . ?
O11 Cu1 O14 168.43(6) . . ?
O11 Cu1 O4 90.17(7) . . ?
O11 Cu1 O1 87.91(7) . . ?
O11 Cu1 O6 97.74(7) . . ?
O11 Cu1 Cu1 85.49(5) . 3_566 ?
C11 O14 Cu1 123.60(13) 3_566 . ?
C11 O11 Cu1 120.93(13) . . ?
C12 C13 C14 120.4(3) . . ?
C12 C13 H10 119.2(19) . . ?
C12 C17 N11 120.29(19) . . ?
C13 C12 C17 117.5(2) . . ?
C13 C12 C11 118.4(2) . . ?
C13 C14 H21 118.7(19) . . ?
C14 C15 C16 120.3(2) . . ?
C14 C15 H23 118(2) . . ?
C14 C13 H10 120(2) . . ?
C15 C14 C13 120.6(3) . . ?
C15 C14 H21 120.7(19) . . ?
C15 C16 H28 121.4(19) . . ?
C16 C17 C12 122.4(2) . . ?
C16 C17 N11 117.2(2) . . ?
C16 C15 H23 122(2) . . ?
C17 C16 C15 118.7(3) . . ?
C17 C16 H28 120(2) . . ?
C17 C12 C11 123.78(19) . . ?
O12 N11 O13 123.9(2) . . ?
O12 N11 C17 118.1(2) . . ?
O13 N11 C17 118.0(2) . . ?
O14 C11 C12 117.00(17) 3_566 . ?
O14 Cu1 O4 90.28(6) . . ?
O14 Cu1 O1 89.37(6) . . ?
O14 Cu1 O6 93.68(7) . . ?
O14 Cu1 Cu1 83.23(4) . 3_566 ?
O14 C11 O11 126.63(18) 3_566 . ?
O4 C1 O1 125.65(17) . 3_566 ?
O4 C1 C2 116.74(16) . . ?
O4 Cu1 O1 168.58(5) . . ?
O4 Cu1 O6 96.73(6) . . ?
O1 Cu1 O6 94.68(6) . . ?
O4 Cu1 Cu1 79.48(4) . 3_566 ?
O6 Cu1 Cu1 175.07(5) . 3_566 ?
Cu1 O6 H7A 128(2) . . ?
Cu1 O6 H7B 117(2) . . ?
H7A O6 H7B 111(3) . . ?

loop_
_geom_bond_atom_site_label_1
_geom_bond_atom_site_label_2
_geom_bond_distance
_geom_bond_site_symmetry_2
_geom_bond_publ_flag
O1 C1 1.261(2) 3_566 ?
O1 Cu1 1.9822(14) . ?
C1 O4 1.252(2) . ?
C1 O1 1.261(2) 3_566 ?
C1 C2 1.501(3) . ?
C3 C4 1.388(3) . ?
C3 C2 1.390(3) . ?
C3 H15 0.99(3) . ?
C4 C5 1.368(5) . ?
C4 H17 0.91(4) . ?
C5 C6 1.368(4) . ?
C5 H25 0.84(4) . ?
C6 H26 0.86(3) . ?
C7 C6 1.381(3) . ?
C7 C2 1.394(3) . ?
C7 N1 1.459(3) . ?
N1 O3 1.216(3) . ?
O2 N1 1.206(3) . ?
C11 O14 1.248(2) 3_566 ?
C11 O11 1.262(2) . ?
C11 C12 1.496(3) . ?
C12 C17 1.390(3) . ?
C13 C12 1.380(3) . ?
C13 C14 1.385(4) . ?
C13 H10 0.85(3) . ?
C14 C15 1.365(4) . ?
C14 H21 0.92(3) . ?
C15 C16 1.375(5) . ?
C15 H23 0.86(3) . ?
C16 H28 0.92(3) . ?
C17 C16 1.373(3) . ?
N11 O13 1.221(3) . ?
N11 C17 1.471(3) . ?
O12 N11 1.212(3) . ?
O14 C11 1.248(2) 3_566 ?
O14 Cu1 1.9477(14) . ?
Cu1 O11 1.9416(15) . ?
Cu1 O4 1.9681(13) . ?
Cu1 O6 2.1611(16) . ?
Cu1 Cu1 2.6233(7) 3_566 ?
O6 H7A 0.84(3) . ?
O6 H7B 0.86(4) . ?

loop_
_geom_torsion_atom_site_label_1
_geom_torsion_atom_site_label_2
_geom_torsion_atom_site_label_3
_geom_torsion_atom_site_label_4
_geom_torsion
_geom_torsion_site_symmetry_1
_geom_torsion_site_symmetry_2
_geom_torsion_site_symmetry_3
_geom_torsion_site_symmetry_4
_geom_torsion_publ_flag
O1 C1 C2 C3 -82.7(2) 3_566 . . . ?
O4 C1 C2 C7 -85.4(2) . . . . ?
O1 C1 C2 C7 100.2(2) 3_566 . . . ?
C1 O1 Cu1 O11 87.09(14) 3_566 . . . ?
C1 O1 Cu1 O14 -81.66(14) 3_566 . . . ?
C1 O1 Cu1 O4 6.6(4) 3_566 . . . ?
C1 O1 Cu1 O6 -175.30(14) 3_566 . . . ?
C1 O1 Cu1 Cu1 1.58(13) 3_566 . . 3_566 ?
C2 C3 C4 C5 0.2(4) . . . . ?
C2 C1 O4 Cu1 -174.10(13) . . . . ?
C2 C7 C6 C5 -0.4(3) . . . . ?
C6 C7 N1 O2 178.9(2) . . . . ?
C2 C7 N1 O2 0.7(3) . . . . ?
C6 C7 N1 O3 -0.6(3) . . . . ?
C2 C7 N1 O3 -178.8(2) . . . . ?
C4 C3 C2 C7 0.5(3) . . . . ?
C4 C3 C2 C1 -176.87(19) . . . . ?
C6 C7 C2 C3 -0.4(3) . . . . ?
N1 C7 C2 C3 177.73(18) . . . . ?
C6 C7 C2 C1 176.66(19) . . . . ?
N1 C7 C2 C1 -5.2(3) . . . . ?
O4 C1 C2 C3 91.7(2) . . . . ?
C3 C4 C5 C6 -1.0(4) . . . . ?
C4 C5 C6 C7 1.1(4) . . . . ?
N1 C7 C6 C5 -178.5(2) . . . . ?
C11 O14 Cu1 O11 15.8(4) 3_566 . . . ?
C11 O14 Cu1 O4 -76.42(16) 3_566 . . . ?
C11 O14 Cu1 O1 92.17(16) 3_566 . . . ?
C11 O14 Cu1 O6 -173.19(16) 3_566 . . . ?
C11 O14 Cu1 Cu1 2.95(15) 3_566 . . 3_566 ?
C12 C11 O11 Cu1 -174.57(13) . . . . ?
C12 C17 C16 C15 -1.5(3) . . . . ?
C13 C12 C17 C16 2.3(3) . . . . ?
C11 C12 C17 C16 -171.5(2) . . . . ?
C13 C12 C17 N11 -173.3(2) . . . . ?
C11 C12 C17 N11 12.9(3) . . . . ?
O12 N11 C17 C16 -141.7(2) . . . . ?
O13 N11 C17 C16 35.2(3) . . . . ?
O12 N11 C17 C12 34.2(3) . . . . ?
O13 N11 C17 C12 -148.9(2) . . . . ?
C12 C13 C14 C15 -0.3(4) . . . . ?
C13 C14 C15 C16 1.1(4) . . . . ?
C14 C13 C12 C17 -1.3(3) . . . . ?
C14 C13 C12 C11 172.8(2) . . . . ?
O13 C11 C12 C13 -129.9(2) 3_566 . . . ?
O11 C11 C12 C13 47.0(3) . . . . ?
O14 C11 C12 C17 43.8(3) 3_566 . . . ?
O11 C11 C12 C17 -139.3(2) . . . . ?
O14 C11 O11 Cu1 1.9(3) 3_566 . . . ?
O14 Cu1 O11 C11 -15.9(4) . . . . ?
O4 Cu1 O11 C11 76.35(16) . . . . ?
O1 Cu1 O11 C11 -92.39(16) . . . . ?
O6 Cu1 O11 C11 173.17(15) . . . . ?
Cu1 Cu1 O11 C11 -3.08(15) 3_566 . . . ?
O1 C1 O4 Cu1 -0.2(3) 3_566 . . . ?
O11 Cu1 O4 C1 -86.20(17) . . . . ?
O14 Cu1 O4 C1 82.25(18) . . . . ?
O1 Cu1 O4 C1 -5.9(4) . . . . ?
O6 Cu1 O4 C1 175.99(17) . . . . ?
Cu1 Cu1 O4 C1 -0.81(16) 3_566 . . . ?
N11 C17 C16 C15 174.2(2) . . . . ?
C14 C15 C16 C17 -0.2(4) . . . . ?
